data_5000283
loop_
_publ_author_name
'Tsukuda, Y.'
'Koyama, H.'

_publ_section_title
;
 Crystal and molecular structure of showdomycin
;
_journal_name_full
;
 Journal of the Chemical Society B: Physical Organic
;
_journal_page_first 1709
_journal_page_last 1712
_journal_paper_doi 10.1039/J29700001709
_journal_year 1970
_chemical_formula_sum 'C9 H11 N O6'
_space_group_IT_number 5
_symmetry_cell_setting monoclinic
_symmetry_space_group_name_Hall 'C 2y'
_symmetry_space_group_name_H-M 'C 1 2 1'
_cell_angle_alpha 90
_cell_angle_beta 121.27(3)
_cell_angle_gamma 90
_cell_formula_units_Z 4
_cell_length_a 15.454(5)
_cell_length_b 6.547(3)
_cell_length_c 11.425(4)
_cod_original_sg_symbol_H-M 'C 2'
_cod_original_formula_sum 'C9 H11 N1 O6'
_cod_database_code 5000283

loop_
_symmetry_equiv_pos_site_id
_symmetry_equiv_pos_as_xyz
1 x,y,z
2 1/2+x,1/2+y,z
3 -x,y,-z
4 1/2-x,1/2+y,-z

loop_
_atom_site_label
_atom_site_type_symbol
_atom_site_fract_x
_atom_site_fract_y
_atom_site_fract_z
C1 C -0.49280 -0.61020 -0.68390
C2 C -0.34190 -0.40270 -0.48420
C3 C -0.46950 -0.57710 -0.79830
C4 C -0.40170 -0.59710 -0.54270
C5 C -0.57450 -0.51170 -0.91810
C6 C -0.35690 -0.74340 -0.45120
C7 C -0.62010 -0.39460 -0.84600
C8 C -0.26730 -0.65420 -0.32630
C9 C -0.61450 -0.16500 -0.85290
H1 H -0.20400 -0.37000 -0.31100
H2 H -0.66200 -0.12500 -0.94100
H3 H -0.64900 -0.09300 -0.78800
H4 H -0.60800 -0.75200 -1.04000
H5 H -0.47300 -0.12600 -0.74400
H6 H -0.40200 -0.88900 -0.45400
H7 H -0.53500 -0.74000 -0.69300
H8 H -0.41000 -0.46200 -0.77300
H9 H -0.55700 -0.42900 -0.98100
H10 H -0.69700 -0.44400 -0.88500
N1 N -0.26350 -0.44990 -0.35570
O1 O -0.56170 -0.45040 -0.70260
O2 O -0.35700 -0.23490 -0.53710
O3 O -0.42900 -0.75210 -0.82420
O4 O -0.63490 -0.68670 -0.98350
O5 O -0.20940 -0.73870 -0.22040
O6 O -0.51240 -0.09970 -0.80110

loop_
_atom_type_symbol
_atom_type_radius_bond
C 0.68
H 0.20
N 0.68
O 0.68
